data_7058599
loop_
_publ_author_name
'Attar, Salahuddin S.'
'Marchi\`o, Luciano'
'Pilia, Luca'
'Casula, Maria F.'
'Espa, Davide'
'Serpe, Angela'
'Pizzotti, Maddalena'
'Marinotto, Daniele'
'Deplano, Paola'

_publ_section_title
;
 Design of nickel donor--acceptor dithiolenes for 2nd order nonlinear
 optics: an experimental and computational study
;
_journal_issue 32
_journal_name_full 'New Journal of Chemistry'
_journal_page_first 12570
_journal_paper_doi 10.1039/C9NJ02976A
_journal_volume 43
_journal_year 2019
_chemical_formula_moiety 'C24 H24 N2 Ni O4 S4, C3 H7 N O'
_chemical_formula_sum 'C27 H31 N3 Ni O5 S4'
_chemical_formula_weight 664.50
_space_group_crystal_system triclinic
_space_group_IT_number 2
_space_group_name_Hall '-P 1'
_space_group_name_H-M_alt 'P -1'
_symmetry_space_group_name_Hall '-P 1'
_symmetry_space_group_name_H-M 'P -1'
_atom_sites_solution_hydrogens geom
_atom_sites_solution_primary dual
_audit_creation_date 2019-05-28
_audit_creation_method
;
Olex2 1.2
(compiled 2018.05.29 svn.r3508 for OlexSys, GUI svn.r5506)
;
_audit_update_record
;
2019-05-28 deposited with the CCDC.    2019-07-08 downloaded from the CCDC.
;
_cell_angle_alpha 64.188(4)
_cell_angle_beta 89.513(3)
_cell_angle_gamma 81.625(3)
_cell_formula_units_Z 2
_cell_length_a 10.3749(3)
_cell_length_b 12.0393(5)
_cell_length_c 13.1825(5)
_cell_measurement_reflns_used 7387
_cell_measurement_temperature 100
_cell_measurement_theta_max 31.2790
_cell_measurement_theta_min 1.8960
_cell_volume 1463.70(11)
_computing_cell_refinement 'CrysAlisPro 1.171.38.41 (Rigaku OD, 2015)'
_computing_data_collection 'CrysAlisPro 1.171.38.41 (Rigaku OD, 2015)'
_computing_data_reduction 'CrysAlisPro 1.171.38.41 (Rigaku OD, 2015)'
_computing_molecular_graphics 'Olex2 (Dolomanov et al., 2009)'
_computing_publication_material 'Olex2 (Dolomanov et al., 2009)'
_computing_structure_refinement 'ShelXL (Sheldrick, 2015)'
_computing_structure_solution 'ShelXT (Sheldrick, 2015)'
_diffrn_ambient_temperature 100.0
_diffrn_detector 'CCD plate'
_diffrn_measured_fraction_theta_full 0.990
_diffrn_measured_fraction_theta_max 0.988
_diffrn_measurement_details
;
List of Runs (angles in degrees, time in seconds):

  # Type    Start    End  Width  t~exp~   \w     \q     \k     \f   Frames
#--------------------------------------------------------------------------
  1  \f      0.00 180.00   1.00    1.00   0.00   0.00   0.00    --   180
;
_diffrn_measurement_device 'abstract diffractometer'
_diffrn_measurement_device_type 'Huber 4-circles K goniometer, Pilatus 2M detector'
_diffrn_measurement_method '\f scans'
_diffrn_orient_matrix_type 'CrysAlisPro convention (1999,Acta A55,543-557)'
_diffrn_orient_matrix_UB_11 -0.0279068000
_diffrn_orient_matrix_UB_12 0.0230898000
_diffrn_orient_matrix_UB_13 0.0369229000
_diffrn_orient_matrix_UB_21 0.0095335000
_diffrn_orient_matrix_UB_22 0.0603192000
_diffrn_orient_matrix_UB_23 -0.0377129000
_diffrn_orient_matrix_UB_31 -0.0616363000
_diffrn_orient_matrix_UB_32 0.0103082000
_diffrn_orient_matrix_UB_33 -0.0265898000
_diffrn_radiation_monochromator synchrotron
_diffrn_radiation_probe x-ray
_diffrn_radiation_type Synchrotron
_diffrn_radiation_wavelength 0.700
_diffrn_reflns_av_R_equivalents 0.0455
_diffrn_reflns_av_unetI/netI 0.0352
_diffrn_reflns_Laue_measured_fraction_full 0.990
_diffrn_reflns_Laue_measured_fraction_max 0.988
_diffrn_reflns_limit_h_max 12
_diffrn_reflns_limit_h_min -12
_diffrn_reflns_limit_k_max 15
_diffrn_reflns_limit_k_min -13
_diffrn_reflns_limit_l_max 16
_diffrn_reflns_limit_l_min 0
_diffrn_reflns_number 22675
_diffrn_reflns_point_group_measured_fraction_full 0.990
_diffrn_reflns_point_group_measured_fraction_max 0.988
_diffrn_reflns_theta_full 24.835
_diffrn_reflns_theta_max 25.942
_diffrn_reflns_theta_min 1.693
_diffrn_source 'Elettra synchrotron'
_exptl_absorpt_coefficient_mu 0.952
_exptl_absorpt_correction_T_max 1.00000
_exptl_absorpt_correction_T_min 0.86484
_exptl_absorpt_correction_type multi-scan
_exptl_absorpt_process_details
;
CrysAlisPro 1.171.38.41 (Rigaku Oxford Diffraction, 2015)
Empirical absorption correction using spherical harmonics,
 implemented in SCALE3 ABSPACK scaling algorithm.
;
_exptl_crystal_colour 'clear dark black'
_exptl_crystal_colour_lustre clear
_exptl_crystal_colour_modifier dark
_exptl_crystal_colour_primary black
_exptl_crystal_density_diffrn 1.508
_exptl_crystal_description block
_exptl_crystal_F_000 692
_exptl_crystal_size_max 0.11
_exptl_crystal_size_mid 0.07
_exptl_crystal_size_min 0.07
_refine_diff_density_max 0.656
_refine_diff_density_min -0.887
_refine_diff_density_rms 0.147
_refine_ls_extinction_coef 0.0328(19)
_refine_ls_extinction_expression Fc^*^=kFc[1+0.001xFc^2^\l^3^/sin(2\q)]^-1/4^
_refine_ls_extinction_method 'SHELXL-2014/7 (Sheldrick 2014'
_refine_ls_goodness_of_fit_ref 1.041
_refine_ls_hydrogen_treatment constr
_refine_ls_matrix_type full
_refine_ls_number_parameters 366
_refine_ls_number_reflns 5910
_refine_ls_number_restraints 0
_refine_ls_restrained_S_all 1.041
_refine_ls_R_factor_all 0.0328
_refine_ls_R_factor_gt 0.0308
_refine_ls_shift/su_max 0.001
_refine_ls_shift/su_mean 0.000
_refine_ls_structure_factor_coef Fsqd
_refine_ls_weighting_details 'w=1/[\s^2^(Fo^2^)+(0.0500P)^2^+0.6732P] where P=(Fo^2^+2Fc^2^)/3'
_refine_ls_weighting_scheme calc
_refine_ls_wR_factor_gt 0.0788
_refine_ls_wR_factor_ref 0.0790
_reflns_Friedel_coverage 0.000
_reflns_number_gt 5870
_reflns_number_total 5910
_reflns_threshold_expression 'I > 2\s(I)'
_cod_data_source_file c9nj02976a2.cif
_cod_data_source_block nimd115
_cod_depositor_comments 'Adding full bibliography for 7058598--7058600.cif.'
_cod_original_cell_volume 1463.70(10)
_cod_database_code 7058599
_shelx_shelxl_version_number 2014/7
_shelx_space_group_comment
;
The symmetry employed for this shelxl refinement is uniquely defined
by the following loop, which should always be used as a source of
symmetry information in preference to the above space-group names.
They are only intended as comments.
;
_shelx_estimated_absorpt_t_max 0.936
_shelx_estimated_absorpt_t_min 0.902
_reflns_odcompleteness_completeness 72.34
_reflns_odcompleteness_iscentric 1
_reflns_odcompleteness_theta 31.42
_olex2_refinement_description
;
1. Fixed Uiso
 At 1.2 times of:
  All C(H) groups, All C(H,H) groups
 At 1.5 times of:
  All C(H,H,H) groups
2.a Secondary CH2 refined with riding coordinates:
 C31(H31A,H31B), C51(H51A,H51B), C121(H12A,H12B), C41(H41A,H41B)
2.b Aromatic/amide H refined with riding coordinates:
 C81(H81), C161(H161), C171(H171), C71(H71), C111(H111), C141(H141),
 C101(H101), C151(H151), C181(H181), C91(H91), C1S(H1S)
2.c Idealised Me refined as rotating group:
 C62(H62A,H62B,H62C), C42(H42A,H42B,H42C), C3S(H3SA,H3SB,H3SC), C2S(H2SA,H2SB,
 H2SC)
;
_olex2_exptl_crystal_mounting_method cryoloop
_olex2_submission_special_instructions 'No special instructions were received'
_oxdiff_exptl_absorpt_empirical_details
;
Empirical correction (ABSPACK) includes:
- Absorption correction using spherical harmonics
- Frame scaling
;
_oxdiff_exptl_absorpt_empirical_full_max 1.493
_oxdiff_exptl_absorpt_empirical_full_min 0.740

loop_
_space_group_symop_operation_xyz
'x, y, z'
'-x, -y, -z'

loop_
_atom_site_label
_atom_site_type_symbol
_atom_site_fract_x
_atom_site_fract_y
_atom_site_fract_z
_atom_site_U_iso_or_equiv
_atom_site_adp_type
_atom_site_occupancy
_atom_site_site_symmetry_order
_atom_site_calc_flag
_atom_site_refinement_flags_posn
Ni Ni 0.18842(2) 0.43135(2) 0.07353(2) 0.01345(8) Uani 1 1 d .
S22 S 0.29064(3) 0.54161(3) 0.12646(3) 0.01508(9) Uani 1 1 d .
S11 S 0.08483(4) 0.32096(3) 0.01949(3) 0.01790(10) Uani 1 1 d .
S12 S 0.14769(3) 0.31304(3) 0.24332(3) 0.01695(10) Uani 1 1 d .
S21 S 0.24013(3) 0.54059(3) -0.09714(3) 0.01665(10) Uani 1 1 d .
O32 O 0.34657(10) 0.47830(10) 0.44369(8) 0.0210(2) Uani 1 1 d .
O12 O 0.11638(10) 0.32734(10) 0.49520(8) 0.0207(2) Uani 1 1 d .
O22 O 0.30163(10) 0.20393(9) 0.49713(8) 0.0221(2) Uani 1 1 d .
O42 O 0.36969(10) 0.63879(9) 0.27700(8) 0.0197(2) Uani 1 1 d .
C22 C 0.28294(13) 0.47156(12) 0.27337(11) 0.0144(3) Uani 1 1 d .
C61 C 0.02435(13) 0.12070(12) -0.15069(11) 0.0168(3) Uani 1 1 d .
C21 C 0.19196(13) 0.46820(12) -0.17173(11) 0.0143(3) Uani 1 1 d .
C11 C 0.10381(13) 0.37435(12) -0.12019(11) 0.0143(3) Uani 1 1 d .
N21 N 0.04611(12) 0.33476(11) -0.18464(10) 0.0157(2) Uani 1 1 d .
O1S O 0.39694(12) 0.20962(13) -0.10489(11) 0.0378(3) Uani 1 1 d .
C12 C 0.22291(13) 0.37024(13) 0.32334(11) 0.0147(3) Uani 1 1 d .
N11 N 0.23459(11) 0.48847(11) -0.27223(10) 0.0161(2) Uani 1 1 d .
C32 C 0.20739(13) 0.30185(12) 0.44757(11) 0.0156(3) Uani 1 1 d .
C52 C 0.33575(13) 0.52693(13) 0.34129(11) 0.0155(3) Uani 1 1 d .
C81 C 0.20390(15) -0.04713(14) -0.10671(14) 0.0266(3) Uani 1 1 d .
H81 H 0.2889 -0.0867 -0.0730 0.032 Uiso 1 1 calc R
C161 C 0.21856(19) 0.95133(15) -0.53672(14) 0.0318(4) Uani 1 1 d .
H161 H 0.1931 1.0372 -0.5865 0.038 Uiso 1 1 calc R
C131 C 0.29266(14) 0.69963(13) -0.39125(11) 0.0179(3) Uani 1 1 d .
C171 C 0.34838(17) 0.90417(15) -0.50118(14) 0.0298(3) Uani 1 1 d .
H171 H 0.4122 0.9579 -0.5268 0.036 Uiso 1 1 calc R
C31 C 0.19511(15) 0.41943(14) -0.33131(12) 0.0226(3) Uani 1 1 d .
H31A H 0.2561 0.3400 -0.3078 0.027 Uiso 1 1 calc R
H31B H 0.1996 0.4691 -0.4137 0.027 Uiso 1 1 calc R
C71 C 0.14871(14) 0.06257(14) -0.10179(12) 0.0221(3) Uani 1 1 d .
H71 H 0.1961 0.0978 -0.0649 0.027 Uiso 1 1 calc R
C111 C -0.04302(14) 0.06899(13) -0.20586(12) 0.0207(3) Uani 1 1 d .
H111 H -0.1276 0.1089 -0.2405 0.025 Uiso 1 1 calc R
C51 C -0.03790(14) 0.23728(13) -0.14163(12) 0.0181(3) Uani 1 1 d .
H51A H -0.1232 0.2693 -0.1853 0.022 Uiso 1 1 calc R
H51B H -0.0537 0.2166 -0.0617 0.022 Uiso 1 1 calc R
C141 C 0.16279(15) 0.74667(14) -0.42626(13) 0.0237(3) Uani 1 1 d .
H141 H 0.0988 0.6931 -0.4005 0.028 Uiso 1 1 calc R
C121 C 0.34003(14) 0.56180(13) -0.31881(12) 0.0182(3) Uani 1 1 d .
H12A H 0.3920 0.5272 -0.3648 0.022 Uiso 1 1 calc R
H12B H 0.3984 0.5526 -0.2557 0.022 Uiso 1 1 calc R
C41 C 0.06034(15) 0.39223(14) -0.30640(12) 0.0204(3) Uani 1 1 d .
H41A H -0.0025 0.4708 -0.3427 0.025 Uiso 1 1 calc R
H41B H 0.0405 0.3351 -0.3380 0.025 Uiso 1 1 calc R
C101 C 0.01263(16) -0.04083(14) -0.21070(13) 0.0244(3) Uani 1 1 d .
H101 H -0.0340 -0.0756 -0.2485 0.029 Uiso 1 1 calc R
C151 C 0.12592(17) 0.87252(15) -0.49919(15) 0.0312(4) Uani 1 1 d .
H151 H 0.0366 0.9046 -0.5234 0.037 Uiso 1 1 calc R
C181 C 0.38584(15) 0.77898(15) -0.42844(13) 0.0237(3) Uani 1 1 d .
H181 H 0.4751 0.7472 -0.4039 0.028 Uiso 1 1 calc R
N1S N 0.45236(13) 0.18277(13) 0.07212(13) 0.0286(3) Uani 1 1 d .
C62 C 0.41567(16) 0.70326(14) 0.33696(13) 0.0238(3) Uani 1 1 d .
H62A H 0.3427 0.7305 0.3728 0.036 Uiso 1 1 calc GR
H62B H 0.4518 0.7763 0.2837 0.036 Uiso 1 1 calc GR
H62C H 0.4836 0.6466 0.3949 0.036 Uiso 1 1 calc GR
C42 C 0.29044(17) 0.12722(15) 0.61614(12) 0.0274(3) Uani 1 1 d .
H42A H 0.3123 0.1714 0.6593 0.041 Uiso 1 1 calc GR
H42B H 0.3506 0.0483 0.6406 0.041 Uiso 1 1 calc GR
H42C H 0.2008 0.1100 0.6291 0.041 Uiso 1 1 calc GR
C91 C 0.13558(16) -0.09934(14) -0.16057(14) 0.0257(3) Uani 1 1 d .
H91 H 0.1732 -0.1749 -0.1629 0.031 Uiso 1 1 calc R
C1S C 0.44549(15) 0.24313(15) -0.04039(16) 0.0303(4) Uani 1 1 d .
H1S H 0.4813 0.3185 -0.0734 0.036 Uiso 1 1 calc R
C3S C 0.50380(17) 0.23345(18) 0.14197(17) 0.0357(4) Uani 1 1 d .
H3SA H 0.5304 0.3141 0.0937 0.054 Uiso 1 1 calc GR
H3SB H 0.5795 0.1754 0.1890 0.054 Uiso 1 1 calc GR
H3SC H 0.4363 0.2452 0.1904 0.054 Uiso 1 1 calc GR
C2S C 0.4007(2) 0.06668(18) 0.12946(17) 0.0437(5) Uani 1 1 d .
H2SA H 0.3223 0.0807 0.1671 0.066 Uiso 1 1 calc GR
H2SB H 0.4665 0.0037 0.1858 0.066 Uiso 1 1 calc GR
H2SC H 0.3782 0.0372 0.0743 0.066 Uiso 1 1 calc GR

loop_
_atom_site_aniso_label
_atom_site_aniso_U_11
_atom_site_aniso_U_22
_atom_site_aniso_U_33
_atom_site_aniso_U_23
_atom_site_aniso_U_13
_atom_site_aniso_U_12
Ni 0.01718(12) 0.01664(11) 0.00898(11) -0.00734(8) 0.00407(7) -0.00457(7)
S22 0.01970(18) 0.01786(17) 0.01000(16) -0.00742(13) 0.00434(12) -0.00581(12)
S11 0.02470(19) 0.02263(18) 0.01029(16) -0.00883(13) 0.00598(13) -0.01058(13)
S12 0.02298(19) 0.02066(18) 0.01031(16) -0.00802(13) 0.00476(13) -0.00898(13)
S21 0.02374(18) 0.01844(17) 0.01089(16) -0.00801(13) 0.00525(13) -0.00779(13)
O32 0.0253(5) 0.0286(5) 0.0113(5) -0.0092(4) 0.0027(4) -0.0097(4)
O12 0.0208(5) 0.0303(5) 0.0133(5) -0.0114(4) 0.0058(4) -0.0049(4)
O22 0.0265(5) 0.0228(5) 0.0119(5) -0.0042(4) 0.0042(4) 0.0000(4)
O42 0.0283(5) 0.0197(5) 0.0142(5) -0.0087(4) 0.0007(4) -0.0085(4)
C22 0.0149(6) 0.0183(6) 0.0112(6) -0.0081(5) 0.0024(5) -0.0011(5)
C61 0.0190(7) 0.0195(6) 0.0133(6) -0.0077(5) 0.0053(5) -0.0056(5)
C21 0.0171(6) 0.0148(6) 0.0110(6) -0.0063(5) 0.0023(5) -0.0003(5)
C11 0.0163(6) 0.0160(6) 0.0123(6) -0.0085(5) 0.0030(5) -0.0006(5)
N21 0.0192(6) 0.0188(6) 0.0117(5) -0.0089(4) 0.0039(4) -0.0035(4)
O1S 0.0288(6) 0.0426(7) 0.0356(7) -0.0101(6) -0.0028(5) -0.0094(5)
C12 0.0154(6) 0.0192(6) 0.0114(6) -0.0089(5) 0.0027(5) -0.0015(5)
N11 0.0191(6) 0.0178(5) 0.0126(5) -0.0076(4) 0.0054(4) -0.0035(4)
C32 0.0187(6) 0.0187(6) 0.0124(6) -0.0084(5) 0.0026(5) -0.0069(5)
C52 0.0135(6) 0.0200(6) 0.0147(6) -0.0093(5) 0.0031(5) -0.0019(5)
C81 0.0225(7) 0.0249(7) 0.0279(8) -0.0085(6) 0.0035(6) -0.0008(6)
C161 0.0451(10) 0.0203(7) 0.0262(8) -0.0057(6) -0.0043(7) -0.0082(7)
C131 0.0230(7) 0.0219(7) 0.0119(6) -0.0096(5) 0.0061(5) -0.0065(5)
C171 0.0381(9) 0.0288(8) 0.0267(8) -0.0123(7) 0.0063(7) -0.0182(7)
C31 0.0311(8) 0.0291(7) 0.0150(6) -0.0148(6) 0.0089(6) -0.0106(6)
C71 0.0215(7) 0.0262(7) 0.0200(7) -0.0111(6) 0.0017(6) -0.0053(6)
C111 0.0219(7) 0.0219(7) 0.0193(7) -0.0092(5) 0.0006(5) -0.0054(5)
C51 0.0179(7) 0.0236(7) 0.0182(7) -0.0132(5) 0.0051(5) -0.0067(5)
C141 0.0233(7) 0.0240(7) 0.0225(7) -0.0080(6) 0.0029(6) -0.0073(6)
C121 0.0176(6) 0.0228(7) 0.0159(6) -0.0099(5) 0.0073(5) -0.0042(5)
C41 0.0274(8) 0.0269(7) 0.0107(6) -0.0110(6) 0.0033(5) -0.0068(6)
C101 0.0329(8) 0.0222(7) 0.0228(7) -0.0124(6) 0.0047(6) -0.0104(6)
C151 0.0301(9) 0.0263(8) 0.0323(9) -0.0086(7) -0.0046(7) -0.0036(6)
C181 0.0226(7) 0.0301(8) 0.0228(7) -0.0139(6) 0.0043(6) -0.0097(6)
N1S 0.0213(6) 0.0245(7) 0.0350(8) -0.0082(6) -0.0030(5) -0.0039(5)
C62 0.0331(8) 0.0231(7) 0.0206(7) -0.0133(6) -0.0024(6) -0.0081(6)
C42 0.0391(9) 0.0241(7) 0.0121(7) -0.0028(6) 0.0028(6) -0.0013(6)
C91 0.0318(8) 0.0172(7) 0.0273(8) -0.0089(6) 0.0115(6) -0.0050(6)
C1S 0.0175(7) 0.0258(8) 0.0392(9) -0.0064(7) 0.0000(6) -0.0031(6)
C3S 0.0241(8) 0.0379(9) 0.0488(11) -0.0239(8) -0.0015(7) 0.0004(7)
C2S 0.0498(12) 0.0328(9) 0.0364(10) -0.0009(8) -0.0082(9) -0.0166(8)

loop_
_atom_type_symbol
_atom_type_description
_atom_type_scat_dispersion_real
_atom_type_scat_dispersion_imag
_atom_type_scat_source
C C 0.0033 0.0016 'International Tables Vol C Tables 4.2.6.8 and 6.1.1.4'
H H 0.0000 0.0000 'International Tables Vol C Tables 4.2.6.8 and 6.1.1.4'
N N 0.0063 0.0031 'International Tables Vol C Tables 4.2.6.8 and 6.1.1.4'
Ni Ni 0.3576 1.0944 'International Tables Vol C Tables 4.2.6.8 and 6.1.1.4'
O O 0.0112 0.0059 'International Tables Vol C Tables 4.2.6.8 and 6.1.1.4'
S S 0.1212 0.1207 'International Tables Vol C Tables 4.2.6.8 and 6.1.1.4'

loop_
_geom_angle_atom_site_label_1
_geom_angle_atom_site_label_2
_geom_angle_atom_site_label_3
_geom_angle
S22 Ni S11 179.722(15)
S22 Ni S21 88.347(13)
S11 Ni S21 91.472(13)
S12 Ni S22 92.492(13)
S12 Ni S11 87.703(14)
S12 Ni S21 176.051(14)
C22 S22 Ni 103.58(5)
C11 S11 Ni 105.73(5)
C12 S12 Ni 103.61(5)
C21 S21 Ni 104.72(5)
C32 O22 C42 115.59(11)
C52 O42 C62 116.04(11)
C12 C22 S22 119.50(11)
C12 C22 C52 120.36(12)
C52 C22 S22 120.07(10)
C71 C61 C111 119.31(13)
C71 C61 C51 120.15(13)
C111 C61 C51 120.52(13)
C11 C21 S21 118.69(10)
N11 C21 S21 122.31(11)
N11 C21 C11 118.94(12)
C21 C11 S11 117.76(10)
N21 C11 S11 123.23(11)
N21 C11 C21 119.00(12)
C11 N21 C51 123.72(11)
C11 N21 C41 119.73(12)
C41 N21 C51 116.50(11)
C22 C12 S12 120.75(10)
C22 C12 C32 125.36(12)
C32 C12 S12 113.80(10)
C21 N11 C31 120.41(12)
C21 N11 C121 121.69(12)
C31 N11 C121 116.95(11)
O12 C32 O22 124.22(12)
O12 C32 C12 124.12(12)
O22 C32 C12 111.49(11)
O32 C52 O42 123.18(13)
O32 C52 C22 124.49(13)
O42 C52 C22 112.32(11)
C71 C81 H81 119.8
C91 C81 H81 119.8
C91 C81 C71 120.44(14)
C171 C161 H161 120.2
C171 C161 C151 119.56(15)
C151 C161 H161 120.2
C141 C131 C121 122.33(13)
C141 C131 C181 119.71(14)
C181 C131 C121 117.85(13)
C161 C171 H171 119.8
C161 C171 C181 120.37(15)
C181 C171 H171 119.8
N11 C31 H31A 109.4
N11 C31 H31B 109.4
N11 C31 C41 111.04(11)
H31A C31 H31B 108.0
C41 C31 H31A 109.4
C41 C31 H31B 109.4
C61 C71 C81 120.05(14)
C61 C71 H71 120.0
C81 C71 H71 120.0
C61 C111 H111 119.8
C61 C111 C101 120.46(14)
C101 C111 H111 119.8
C61 C51 H51A 109.4
C61 C51 H51B 109.4
N21 C51 C61 111.15(11)
N21 C51 H51A 109.4
N21 C51 H51B 109.4
H51A C51 H51B 108.0
C131 C141 H141 120.0
C131 C141 C151 119.93(14)
C151 C141 H141 120.0
N11 C121 C131 113.83(11)
N11 C121 H12A 108.8
N11 C121 H12B 108.8
C131 C121 H12A 108.8
C131 C121 H12B 108.8
H12A C121 H12B 107.7
N21 C41 C31 110.54(12)
N21 C41 H41A 109.5
N21 C41 H41B 109.5
C31 C41 H41A 109.5
C31 C41 H41B 109.5
H41A C41 H41B 108.1
C111 C101 H101 120.0
C91 C101 C111 120.06(14)
C91 C101 H101 120.0
C161 C151 C141 120.41(16)
C161 C151 H151 119.8
C141 C151 H151 119.8
C131 C181 H181 120.0
C171 C181 C131 120.02(14)
C171 C181 H181 120.0
C1S N1S C3S 121.86(15)
C1S N1S C2S 120.85(15)
C3S N1S C2S 117.18(16)
O42 C62 H62A 109.5
O42 C62 H62B 109.5
O42 C62 H62C 109.5
H62A C62 H62B 109.5
H62A C62 H62C 109.5
H62B C62 H62C 109.5
O22 C42 H42A 109.5
O22 C42 H42B 109.5
O22 C42 H42C 109.5
H42A C42 H42B 109.5
H42A C42 H42C 109.5
H42B C42 H42C 109.5
C81 C91 H91 120.2
C101 C91 C81 119.67(14)
C101 C91 H91 120.2
O1S C1S N1S 125.61(16)
O1S C1S H1S 117.2
N1S C1S H1S 117.2
N1S C3S H3SA 109.5
N1S C3S H3SB 109.5
N1S C3S H3SC 109.5
H3SA C3S H3SB 109.5
H3SA C3S H3SC 109.5
H3SB C3S H3SC 109.5
N1S C2S H2SA 109.5
N1S C2S H2SB 109.5
N1S C2S H2SC 109.5
H2SA C2S H2SB 109.5
H2SA C2S H2SC 109.5
H2SB C2S H2SC 109.5

loop_
_geom_bond_atom_site_label_1
_geom_bond_atom_site_label_2
_geom_bond_distance
Ni S22 2.1455(4)
Ni S11 2.1638(4)
Ni S12 2.1448(4)
Ni S21 2.1651(4)
S22 C22 1.7501(13)
S11 C11 1.6859(13)
S12 C12 1.7319(14)
S21 C21 1.6904(13)
O32 C52 1.2136(17)
O12 C32 1.2057(17)
O22 C32 1.3330(17)
O22 C42 1.4470(17)
O42 C52 1.3398(17)
O42 C62 1.4503(16)
C22 C12 1.351(2)
C22 C52 1.4767(19)
C61 C71 1.389(2)
C61 C111 1.391(2)
C61 C51 1.5106(18)
C21 C11 1.4821(19)
C21 N11 1.3230(17)
C11 N21 1.3237(18)
N21 C51 1.4727(18)
N21 C41 1.4613(17)
O1S C1S 1.227(2)
C12 C32 1.4985(18)
N11 C31 1.4608(18)
N11 C121 1.4665(18)
C81 H81 0.9500
C81 C71 1.389(2)
C81 C91 1.389(2)
C161 H161 0.9500
C161 C171 1.383(3)
C161 C151 1.385(2)
C131 C141 1.382(2)
C131 C121 1.5158(19)
C131 C181 1.393(2)
C171 H171 0.9500
C171 C181 1.385(2)
C31 H31A 0.9900
C31 H31B 0.9900
C31 C41 1.484(2)
C71 H71 0.9500
C111 H111 0.9500
C111 C101 1.391(2)
C51 H51A 0.9900
C51 H51B 0.9900
C141 H141 0.9500
C141 C151 1.391(2)
C121 H12A 0.9900
C121 H12B 0.9900
C41 H41A 0.9900
C41 H41B 0.9900
C101 H101 0.9500
C101 C91 1.381(2)
C151 H151 0.9500
C181 H181 0.9500
N1S C1S 1.335(2)
N1S C3S 1.448(2)
N1S C2S 1.450(2)
C62 H62A 0.9800
C62 H62B 0.9800
C62 H62C 0.9800
C42 H42A 0.9800
C42 H42B 0.9800
C42 H42C 0.9800
C91 H91 0.9500
C1S H1S 0.9500
C3S H3SA 0.9800
C3S H3SB 0.9800
C3S H3SC 0.9800
C2S H2SA 0.9800
C2S H2SB 0.9800
C2S H2SC 0.9800

loop_
_geom_torsion_atom_site_label_1
_geom_torsion_atom_site_label_2
_geom_torsion_atom_site_label_3
_geom_torsion_atom_site_label_4
_geom_torsion
Ni S22 C22 C12 1.03(12)
Ni S22 C22 C52 -175.84(9)
Ni S11 C11 C21 6.14(11)
Ni S11 C11 N21 -175.23(10)
Ni S12 C12 C22 2.90(12)
Ni S12 C12 C32 179.71(9)
Ni S21 C21 C11 13.84(11)
Ni S21 C21 N11 -163.19(10)
S22 C22 C12 S12 -2.74(16)
S22 C22 C12 C32 -179.16(10)
S22 C22 C52 O32 -172.21(11)
S22 C22 C52 O42 8.45(15)
S11 C11 N21 C51 -1.86(19)
S11 C11 N21 C41 175.67(10)
S12 C12 C32 O12 -87.45(15)
S12 C12 C32 O22 87.99(12)
S21 C21 C11 S11 -13.95(15)
S21 C21 C11 N21 167.36(10)
S21 C21 N11 C31 177.10(10)
S21 C21 N11 C121 8.57(18)
C22 C12 C32 O12 89.19(19)
C22 C12 C32 O22 -95.38(16)
C61 C111 C101 C91 0.0(2)
C21 C11 N21 C51 176.75(11)
C21 C11 N21 C41 -5.71(18)
C21 N11 C31 C41 33.34(18)
C21 N11 C121 C131 -92.20(15)
C11 C21 N11 C31 0.08(19)
C11 C21 N11 C121 -168.46(12)
C11 N21 C51 C61 -112.80(14)
C11 N21 C41 C31 38.91(17)
C12 C22 C52 O32 11.0(2)
C12 C22 C52 O42 -168.38(12)
N11 C21 C11 S11 163.19(10)
N11 C21 C11 N21 -15.50(19)
N11 C31 C41 N21 -50.96(16)
C52 C22 C12 S12 174.12(9)
C52 C22 C12 C32 -2.3(2)
C161 C171 C181 C131 0.4(2)
C131 C141 C151 C161 -0.3(3)
C171 C161 C151 C141 0.0(3)
C31 N11 C121 C131 98.88(14)
C71 C61 C111 C101 0.9(2)
C71 C61 C51 N21 55.21(17)
C71 C81 C91 C101 0.8(2)
C111 C61 C71 C81 -1.0(2)
C111 C61 C51 N21 -126.14(14)
C111 C101 C91 C81 -0.9(2)
C51 C61 C71 C81 177.68(13)
C51 C61 C111 C101 -177.73(13)
C51 N21 C41 C31 -143.38(12)
C141 C131 C121 N11 -11.05(19)
C141 C131 C181 C171 -0.7(2)
C121 N11 C31 C41 -157.60(12)
C121 C131 C141 C151 -175.46(14)
C121 C131 C181 C171 175.55(13)
C41 N21 C51 C61 69.60(15)
C151 C161 C171 C181 -0.1(3)
C181 C131 C141 C151 0.6(2)
C181 C131 C121 N11 172.79(12)
C62 O42 C52 O32 -2.72(19)
C62 O42 C52 C22 176.63(11)
C42 O22 C32 O12 -0.9(2)
C42 O22 C32 C12 -176.29(12)
C91 C81 C71 C61 0.1(2)
C3S N1S C1S O1S -175.85(16)
C2S N1S C1S O1S 0.3(3)
